data_1510385
loop_
_publ_author_name
'Wilkens, M.'
'Wegst, J.'
'Gunzel, E.'
'Burkhardt, W.'
'Meissner, H.G.'
'Schutt, W.'
'Schubert, K.'
'Esslinger, P.'

_publ_section_title
;
 Einige strukturelle Ergebnisse an metallischen Phasen
;
_journal_name_full Naturwissenschaften
_journal_page_first 248
_journal_page_last 249
_journal_volume 43
_journal_year 1956
_chemical_formula_sum 'Au2 Cu Zn'
_space_group_IT_number 55
_symmetry_space_group_name_Hall '-P 2 2ab'
_symmetry_space_group_name_H-M 'P b a m'
_cell_angle_alpha 90
_cell_angle_beta 90
_cell_angle_gamma 90
_cell_formula_units_Z 2
_cell_length_a 4.648
_cell_length_b 8.998
_cell_length_c 2.892
_cell_volume 120.951
_citation_journal_id_ASTM NATWAY
_cod_data_source_file gold_472.cif
_cod_data_source_block Au2Cu1Zn1
_cod_original_cell_volume 120.9513
_cod_original_formula_sum 'Au2 Cu1 Zn1'
_cod_database_code 1510385

loop_
_symmetry_equiv_pos_as_xyz
x,y,z
-x,-y,z
x+1/2,-y+1/2,-z
-x+1/2,y+1/2,-z
-x,-y,-z
x,y,-z
-x-1/2,y-1/2,z
x-1/2,-y-1/2,z

loop_
_atom_site_label
_atom_site_type_symbol
_atom_site_fract_x
_atom_site_fract_y
_atom_site_fract_z
_atom_site_occupancy
_atom_site_U_iso_or_equiv
Cu1 Cu 0.688 0.114 0 0.5 0.0
Au1 Au 0.188 0.136 0.5 1 0.0
Zn1 Zn 0.688 0.114 0 0.5 0.0
